data_4081768
loop_
_publ_author_name
'Clark, Ewan R.'
'Ingleson, Michael J.'

_publ_section_title
;
 [(acridine)BCl2]+: A Borenium Cation That Is a Strong Boron- and
 Carbon-Based Lewis Acid
;
_journal_issue 22
_journal_name_full Organometallics
_journal_page_first 6712
_journal_paper_doi 10.1021/om400463r
_journal_volume 32
_journal_year 2013
_chemical_formula_moiety 'C52 H36 B2 Cl2 N4, 2(Al Cl4), C H2 Cl2'
_chemical_formula_sum 'C53 H38 Al2 B2 Cl12 N4'
_chemical_formula_weight 1231.85
_chemical_name_systematic
; 
 ? 
;
_space_group_IT_number 2
_symmetry_cell_setting triclinic
_symmetry_space_group_name_Hall '-P 1'
_symmetry_space_group_name_H-M 'P -1'
_atom_sites_solution_hydrogens geom
_atom_sites_solution_primary direct
_atom_sites_solution_secondary difmap
_audit_creation_method SHELXL-97
_cell_angle_alpha 102.496(6)
_cell_angle_beta 100.181(7)
_cell_angle_gamma 102.227(6)
_cell_formula_units_Z 2
_cell_length_a 10.0412(8)
_cell_length_b 14.9099(9)
_cell_length_c 20.4201(16)
_cell_measurement_reflns_used 8291
_cell_measurement_temperature 100(2)
_cell_measurement_theta_max 72.9870
_cell_measurement_theta_min 2.2700
_cell_volume 2836.6(4)
_computing_structure_refinement 'SHELXL-97 (Sheldrick, 1997)'
_computing_structure_solution 'SHELXS-97 (Sheldrick, 1990)'
_diffrn_ambient_temperature 100(2)
_diffrn_measured_fraction_theta_full 0.973
_diffrn_measured_fraction_theta_max 0.973
_diffrn_radiation_monochromator graphite
_diffrn_radiation_source 'fine-focus sealed tube'
_diffrn_radiation_type CuK\a
_diffrn_radiation_wavelength 1.54184
_diffrn_reflns_av_R_equivalents 0.0825
_diffrn_reflns_av_sigmaI/netI 0.0740
_diffrn_reflns_limit_h_max 12
_diffrn_reflns_limit_h_min -12
_diffrn_reflns_limit_k_max 16
_diffrn_reflns_limit_k_min -18
_diffrn_reflns_limit_l_max 25
_diffrn_reflns_limit_l_min -24
_diffrn_reflns_number 24792
_diffrn_reflns_theta_full 74.91
_diffrn_reflns_theta_max 74.91
_diffrn_reflns_theta_min 2.28
_exptl_absorpt_coefficient_mu 5.985
_exptl_absorpt_correction_T_max 1.00000
_exptl_absorpt_correction_T_min 0.71833
_exptl_absorpt_correction_type multi-scan
_exptl_crystal_colour orange
_exptl_crystal_density_diffrn 1.442
_exptl_crystal_density_method 'not measured'
_exptl_crystal_description rod
_exptl_crystal_F_000 1248
_exptl_crystal_size_max 0.3
_exptl_crystal_size_mid 0.1
_exptl_crystal_size_min 0.1
_platon_squeeze_details
;
;
_refine_diff_density_max 0.944
_refine_diff_density_min -1.017
_refine_diff_density_rms 0.144
_refine_ls_extinction_method none
_refine_ls_goodness_of_fit_ref 1.067
_refine_ls_hydrogen_treatment mixed
_refine_ls_matrix_type full
_refine_ls_number_parameters 658
_refine_ls_number_reflns 10595
_refine_ls_number_restraints 0
_refine_ls_restrained_S_all 1.067
_refine_ls_R_factor_all 0.0975
_refine_ls_R_factor_gt 0.0733
_refine_ls_shift/su_max 0.002
_refine_ls_shift/su_mean 0.000
_refine_ls_structure_factor_coef Fsqd
_refine_ls_weighting_details 'calc w=1/[\s^2^(Fo^2^)+(0.1578P)^2^+0.4659P] where P=(Fo^2^+2Fc^2^)/3'
_refine_ls_weighting_scheme calc
_refine_ls_wR_factor_gt 0.2219
_refine_ls_wR_factor_ref 0.2392
_reflns_number_gt 7764
_reflns_number_total 10595
_reflns_threshold_expression >2sigma(I)
_cod_data_source_file om400463r_si_002.cif
_cod_data_source_block d
_cod_original_sg_symbol_H-M P-1
_cod_database_code 4081768

loop_
_symmetry_equiv_pos_as_xyz
'x, y, z'
'-x, -y, -z'

loop_
_atom_site_label
_atom_site_type_symbol
_atom_site_fract_x
_atom_site_fract_y
_atom_site_fract_z
_atom_site_U_iso_or_equiv
_atom_site_adp_type
_atom_site_occupancy
_atom_site_symmetry_multiplicity
_atom_site_calc_flag
_atom_site_refinement_flags
Cl1 Cl 0.65411(11) 0.77671(8) 0.42173(7) 0.0358(3) Uani 1 1 d .
Cl2 Cl 0.33014(14) 0.18710(9) 0.16616(9) 0.0502(3) Uani 1 1 d .
Cl3 Cl -0.11238(15) 0.04186(9) 0.28974(7) 0.0456(3) Uani 1 1 d .
Cl4 Cl 0.01897(14) 0.11274(11) 0.46696(7) 0.0480(3) Uani 1 1 d .
Cl5 Cl 0.17868(13) 0.23542(11) 0.36072(7) 0.0487(3) Uani 1 1 d .
Cl6 Cl -0.14696(15) 0.25581(9) 0.38790(6) 0.0420(3) Uani 1 1 d .
Cl7 Cl -0.56807(19) -0.04910(14) 0.15279(8) 0.0704(5) Uani 1 1 d .
Cl8 Cl -0.83539(16) -0.25963(10) 0.08630(7) 0.0527(4) Uani 1 1 d .
Cl9 Cl -0.5174(2) -0.2672(2) 0.17839(10) 0.0869(7) Uani 1 1 d .
Cl10 Cl -0.5501(3) -0.2225(3) 0.01371(11) 0.1129(11) Uani 1 1 d .
Cl11 Cl -0.1223(2) -0.24866(13) 0.19333(9) 0.0667(4) Uani 1 1 d .
Cl12 Cl -0.07105(16) -0.26412(11) 0.33465(8) 0.0550(4) Uani 1 1 d .
Al1 Al -0.6159(2) -0.20109(16) 0.10780(9) 0.0556(5) Uani 1 1 d .
Al2 Al -0.01607(14) 0.16185(10) 0.37647(7) 0.0310(3) Uani 1 1 d .
N1 N 0.4076(4) 0.8154(2) 0.44652(18) 0.0254(7) Uani 1 1 d .
N2 N 0.4154(4) 0.6415(2) 0.41918(17) 0.0225(7) Uani 1 1 d .
N3 N 0.0819(4) 0.1989(3) 0.0889(2) 0.0336(8) Uani 1 1 d .
N4 N 0.2733(4) 0.3537(3) 0.14410(19) 0.0281(8) Uani 1 1 d .
C1 C 0.4249(4) 0.8590(3) 0.5153(2) 0.0267(8) Uani 1 1 d .
C2 C 0.5030(5) 0.8309(3) 0.5667(2) 0.0317(9) Uani 1 1 d .
H2A H 0.5456 0.7820 0.5549 0.038 Uiso 1 1 calc R
C3 C 0.5179(5) 0.8754(4) 0.6357(3) 0.0368(10) Uani 1 1 d .
H3A H 0.5702 0.8563 0.6699 0.044 Uiso 1 1 calc R
C4 C 0.4538(6) 0.9491(4) 0.6538(3) 0.0408(12) Uani 1 1 d .
H4A H 0.4647 0.9786 0.7002 0.049 Uiso 1 1 calc R
C5 C 0.3772(5) 0.9781(3) 0.6057(2) 0.0341(10) Uani 1 1 d .
H5A H 0.3350 1.0267 0.6191 0.041 Uiso 1 1 calc R
C6 C 0.3601(5) 0.9347(3) 0.5340(2) 0.0283(9) Uani 1 1 d .
C7 C 0.2844(5) 0.9627(3) 0.4827(2) 0.0294(9) Uani 1 1 d .
H7A H 0.2409 1.0111 0.4946 0.035 Uiso 1 1 calc R
C8 C 0.2714(5) 0.9200(3) 0.4131(2) 0.0300(9) Uani 1 1 d .
C9 C 0.1991(5) 0.9506(4) 0.3595(3) 0.0379(10) Uani 1 1 d .
H9A H 0.1577 1.0003 0.3704 0.045 Uiso 1 1 calc R
C10 C 0.1895(6) 0.9076(4) 0.2920(3) 0.0420(12) Uani 1 1 d .
H10A H 0.1422 0.9282 0.2570 0.050 Uiso 1 1 calc R
C11 C 0.2516(6) 0.8324(4) 0.2758(3) 0.0382(11) Uani 1 1 d .
H11A H 0.2433 0.8030 0.2296 0.046 Uiso 1 1 calc R
C12 C 0.3248(5) 0.8003(3) 0.3259(2) 0.0329(9) Uani 1 1 d .
H12A H 0.3661 0.7509 0.3137 0.039 Uiso 1 1 calc R
C13 C 0.3353(5) 0.8441(3) 0.3956(2) 0.0275(9) Uani 1 1 d .
C14 C 0.2642(4) 0.6026(3) 0.4045(2) 0.0226(8) Uani 1 1 d .
C15 C 0.1823(4) 0.6428(3) 0.4441(2) 0.0258(8) Uani 1 1 d .
H15A H 0.2228 0.6969 0.4805 0.031 Uiso 1 1 calc R
C16 C 0.0383(5) 0.6010(3) 0.4285(2) 0.0321(9) Uani 1 1 d .
H16A H -0.0176 0.6275 0.4548 0.038 Uiso 1 1 calc R
C17 C -0.0219(5) 0.5201(4) 0.3741(3) 0.0346(10) Uani 1 1 d .
H17A H -0.1179 0.4926 0.3635 0.042 Uiso 1 1 calc R
C18 C 0.0622(5) 0.4804(3) 0.3355(2) 0.0328(10) Uani 1 1 d .
H18A H 0.0216 0.4261 0.2992 0.039 Uiso 1 1 calc R
C19 C 0.2047(4) 0.5199(3) 0.3499(2) 0.0247(8) Uani 1 1 d .
C20 C 0.3013(4) 0.4747(3) 0.3117(2) 0.0232(8) Uani 1 1 d .
H20A H 0.2556 0.4068 0.2918 0.028 Uiso 1 1 calc R
C21 C 0.4338(5) 0.4849(3) 0.3639(2) 0.0258(8) Uani 1 1 d .
C22 C 0.5032(5) 0.4125(3) 0.3622(2) 0.0315(9) Uani 1 1 d .
H22A H 0.4671 0.3557 0.3278 0.038 Uiso 1 1 calc R
C23 C 0.6246(5) 0.4243(3) 0.4108(3) 0.0354(10) Uani 1 1 d .
H23A H 0.6692 0.3754 0.4091 0.043 Uiso 1 1 calc R
C24 C 0.6802(5) 0.5087(4) 0.4622(3) 0.0340(10) Uani 1 1 d .
H24A H 0.7625 0.5168 0.4946 0.041 Uiso 1 1 calc R
C25 C 0.6127(5) 0.5814(3) 0.4652(2) 0.0285(9) Uani 1 1 d .
H25A H 0.6483 0.6377 0.5000 0.034 Uiso 1 1 calc R
C26 C 0.4912(4) 0.5687(3) 0.4154(2) 0.0229(8) Uani 1 1 d .
C27 C 0.4196(5) 0.4048(3) 0.1726(2) 0.0269(8) Uani 1 1 d .
C28 C 0.5239(5) 0.3740(4) 0.1455(3) 0.0367(10) Uani 1 1 d .
H28A H 0.5005 0.3185 0.1099 0.044 Uiso 1 1 calc R
C29 C 0.6601(6) 0.4241(4) 0.1704(3) 0.0413(11) Uani 1 1 d .
H29A H 0.7299 0.4027 0.1523 0.050 Uiso 1 1 calc R
C30 C 0.6951(5) 0.5083(4) 0.2235(3) 0.0372(10) Uani 1 1 d .
H30A H 0.7882 0.5427 0.2412 0.045 Uiso 1 1 calc R
C31 C 0.5899(5) 0.5397(3) 0.2494(2) 0.0316(9) Uani 1 1 d .
H31A H 0.6131 0.5961 0.2842 0.038 Uiso 1 1 calc R
C32 C 0.4509(4) 0.4890(3) 0.2244(2) 0.0250(8) Uani 1 1 d .
C33 C 0.3331(4) 0.5205(3) 0.2515(2) 0.0247(8) Uani 1 1 d .
H33A H 0.3627 0.5898 0.2701 0.030 Uiso 1 1 calc R
C34 C 0.2058(4) 0.4961(3) 0.1928(2) 0.0240(8) Uani 1 1 d .
C35 C 0.1141(5) 0.5541(3) 0.1890(2) 0.0309(9) Uani 1 1 d .
H35A H 0.1288 0.6082 0.2249 0.037 Uiso 1 1 calc R
C36 C 0.0008(5) 0.5329(3) 0.1326(3) 0.0358(10) Uani 1 1 d .
H36A H -0.0607 0.5715 0.1316 0.043 Uiso 1 1 calc R
C37 C -0.0194(5) 0.4535(4) 0.0777(3) 0.0359(10) Uani 1 1 d .
H37A H -0.0939 0.4392 0.0396 0.043 Uiso 1 1 calc R
C38 C 0.0721(5) 0.3961(3) 0.0802(2) 0.0320(9) Uani 1 1 d .
H38A H 0.0602 0.3440 0.0431 0.038 Uiso 1 1 calc R
C39 C 0.1808(5) 0.4155(3) 0.1372(2) 0.0269(8) Uani 1 1 d .
C40 C -0.0322(5) 0.1907(3) 0.1175(2) 0.0328(9) Uani 1 1 d .
C41 C -0.0196(6) 0.2405(4) 0.1860(3) 0.0402(11) Uani 1 1 d .
H41A H 0.0666 0.2788 0.2129 0.048 Uiso 1 1 calc R
C42 C -0.1367(6) 0.2317(4) 0.2122(3) 0.0447(12) Uani 1 1 d .
H42A H -0.1288 0.2660 0.2572 0.054 Uiso 1 1 calc R
C43 C -0.2687(7) 0.1726(5) 0.1739(3) 0.0536(15) Uani 1 1 d .
H43A H -0.3457 0.1679 0.1936 0.064 Uiso 1 1 calc R
C44 C -0.2825(6) 0.1230(5) 0.1082(3) 0.0496(14) Uani 1 1 d .
H44A H -0.3692 0.0833 0.0829 0.060 Uiso 1 1 calc R
C45 C -0.1653(6) 0.1309(4) 0.0773(3) 0.0384(11) Uani 1 1 d .
C46 C -0.1746(6) 0.0817(4) 0.0091(3) 0.0433(12) Uani 1 1 d .
H46A H -0.2602 0.0419 -0.0173 0.052 Uiso 1 1 calc R
C47 C -0.0599(6) 0.0912(4) -0.0195(3) 0.0403(11) Uani 1 1 d .
C48 C -0.0651(7) 0.0431(4) -0.0886(3) 0.0504(14) Uani 1 1 d .
H48A H -0.1500 0.0030 -0.1158 0.060 Uiso 1 1 calc R
C49 C 0.0446(8) 0.0528(4) -0.1155(3) 0.0543(16) Uani 1 1 d .
H49A H 0.0372 0.0196 -0.1607 0.065 Uiso 1 1 calc R
C50 C 0.1771(8) 0.1156(4) -0.0744(3) 0.0555(15) Uani 1 1 d .
H50A H 0.2550 0.1234 -0.0935 0.067 Uiso 1 1 calc R
C51 C 0.1890(7) 0.1642(4) -0.0067(3) 0.0467(13) Uani 1 1 d .
H51A H 0.2742 0.2048 0.0197 0.056 Uiso 1 1 calc R
C52 C 0.0712(5) 0.1514(3) 0.0214(2) 0.0341(10) Uani 1 1 d .
C53 C -0.1591(7) -0.2147(4) 0.2755(4) 0.0535(14) Uani 1 1 d .
H53A H -0.1307 -0.1459 0.2923 0.064 Uiso 1 1 calc R
H53B H -0.2592 -0.2356 0.2713 0.064 Uiso 1 1 calc R
B1 B 0.4808(5) 0.7370(3) 0.4287(2) 0.0262(9) Uani 1 1 d .
B2 B 0.2269(6) 0.2569(4) 0.1317(3) 0.0314(10) Uani 1 1 d .

loop_
_atom_site_aniso_label
_atom_site_aniso_U_11
_atom_site_aniso_U_22
_atom_site_aniso_U_33
_atom_site_aniso_U_23
_atom_site_aniso_U_13
_atom_site_aniso_U_12
Cl1 0.0249(5) 0.0253(5) 0.0556(7) 0.0059(4) 0.0133(4) 0.0050(4)
Cl2 0.0405(7) 0.0254(6) 0.0789(9) 0.0097(5) 0.0025(6) 0.0099(5)
Cl3 0.0556(8) 0.0335(6) 0.0441(6) -0.0013(5) 0.0114(5) 0.0157(5)
Cl4 0.0403(7) 0.0664(9) 0.0458(7) 0.0275(6) 0.0110(5) 0.0182(6)
Cl5 0.0317(6) 0.0642(9) 0.0528(7) 0.0231(6) 0.0119(5) 0.0085(5)
Cl6 0.0530(7) 0.0405(7) 0.0428(6) 0.0090(5) 0.0207(5) 0.0279(5)
Cl7 0.0643(10) 0.0739(11) 0.0481(8) 0.0122(7) -0.0022(7) -0.0181(8)
Cl8 0.0576(8) 0.0465(8) 0.0442(7) 0.0108(5) -0.0019(6) 0.0056(6)
Cl9 0.0813(13) 0.143(2) 0.0620(10) 0.0389(12) 0.0158(9) 0.0725(14)
Cl10 0.0997(17) 0.222(3) 0.0534(10) 0.0393(14) 0.0439(11) 0.095(2)
Cl11 0.0798(12) 0.0623(10) 0.0563(9) 0.0160(7) 0.0167(8) 0.0137(8)
Cl12 0.0494(8) 0.0559(9) 0.0597(8) 0.0208(7) 0.0123(6) 0.0081(6)
Al1 0.0524(10) 0.0867(14) 0.0349(8) 0.0138(8) 0.0129(7) 0.0334(10)
Al2 0.0288(7) 0.0314(7) 0.0334(7) 0.0056(5) 0.0085(5) 0.0112(5)
N1 0.0248(17) 0.0215(18) 0.0291(17) 0.0040(13) 0.0082(14) 0.0055(13)
N2 0.0215(16) 0.0201(17) 0.0252(16) 0.0033(12) 0.0048(13) 0.0069(13)
N3 0.037(2) 0.0231(19) 0.037(2) 0.0019(15) 0.0104(17) 0.0051(15)
N4 0.0244(18) 0.0244(19) 0.0323(18) 0.0004(14) 0.0067(14) 0.0066(14)
C1 0.025(2) 0.021(2) 0.028(2) -0.0026(15) 0.0051(16) 0.0032(15)
C2 0.034(2) 0.027(2) 0.031(2) 0.0051(17) 0.0038(18) 0.0074(17)
C3 0.032(2) 0.037(3) 0.034(2) 0.0052(19) 0.0009(19) 0.0026(19)
C4 0.047(3) 0.037(3) 0.029(2) -0.0034(18) 0.011(2) 0.002(2)
C5 0.035(2) 0.026(2) 0.036(2) -0.0030(17) 0.0136(19) 0.0032(17)
C6 0.026(2) 0.020(2) 0.035(2) -0.0005(16) 0.0121(17) 0.0009(15)
C7 0.026(2) 0.025(2) 0.040(2) 0.0043(17) 0.0119(18) 0.0116(16)
C8 0.027(2) 0.023(2) 0.038(2) 0.0051(17) 0.0068(18) 0.0047(16)
C9 0.035(2) 0.033(3) 0.046(3) 0.013(2) 0.005(2) 0.0123(19)
C10 0.047(3) 0.042(3) 0.038(3) 0.016(2) 0.000(2) 0.016(2)
C11 0.044(3) 0.037(3) 0.030(2) 0.0074(19) 0.005(2) 0.007(2)
C12 0.035(2) 0.027(2) 0.034(2) 0.0032(17) 0.0050(18) 0.0091(17)
C13 0.025(2) 0.026(2) 0.029(2) 0.0056(16) 0.0043(16) 0.0036(16)
C14 0.0220(19) 0.022(2) 0.0260(18) 0.0084(15) 0.0060(15) 0.0088(15)
C15 0.025(2) 0.027(2) 0.0272(19) 0.0058(15) 0.0077(16) 0.0100(16)
C16 0.026(2) 0.035(2) 0.036(2) 0.0058(18) 0.0127(18) 0.0104(17)
C17 0.023(2) 0.040(3) 0.041(2) 0.010(2) 0.0095(18) 0.0063(18)
C18 0.032(2) 0.026(2) 0.034(2) 0.0016(17) 0.0076(18) 0.0011(17)
C19 0.026(2) 0.026(2) 0.0260(19) 0.0079(15) 0.0115(16) 0.0081(15)
C20 0.025(2) 0.0171(19) 0.0244(18) 0.0010(14) 0.0051(15) 0.0047(14)
C21 0.028(2) 0.024(2) 0.029(2) 0.0094(16) 0.0120(16) 0.0068(16)
C22 0.035(2) 0.030(2) 0.038(2) 0.0123(18) 0.0155(19) 0.0169(18)
C23 0.033(2) 0.031(2) 0.054(3) 0.018(2) 0.021(2) 0.0170(18)
C24 0.027(2) 0.047(3) 0.039(2) 0.024(2) 0.0105(18) 0.0173(19)
C25 0.025(2) 0.033(2) 0.029(2) 0.0100(17) 0.0066(16) 0.0093(16)
C26 0.0220(19) 0.023(2) 0.0251(18) 0.0066(15) 0.0072(15) 0.0075(14)
C27 0.026(2) 0.023(2) 0.029(2) 0.0032(16) 0.0088(16) 0.0053(16)
C28 0.035(2) 0.033(3) 0.042(3) 0.0013(19) 0.017(2) 0.0110(19)
C29 0.034(3) 0.041(3) 0.055(3) 0.010(2) 0.021(2) 0.015(2)
C30 0.025(2) 0.037(3) 0.049(3) 0.012(2) 0.010(2) 0.0037(18)
C31 0.031(2) 0.026(2) 0.035(2) 0.0061(17) 0.0101(18) 0.0022(17)
C32 0.027(2) 0.021(2) 0.0271(19) 0.0044(15) 0.0074(16) 0.0062(15)
C33 0.029(2) 0.0168(19) 0.0262(19) 0.0021(14) 0.0078(16) 0.0042(15)
C34 0.026(2) 0.0186(19) 0.0270(19) 0.0040(15) 0.0089(16) 0.0057(15)
C35 0.030(2) 0.027(2) 0.035(2) 0.0059(17) 0.0085(18) 0.0087(17)
C36 0.033(2) 0.030(2) 0.044(3) 0.0103(19) 0.008(2) 0.0085(18)
C37 0.029(2) 0.039(3) 0.036(2) 0.0089(19) -0.0002(18) 0.0080(18)
C38 0.035(2) 0.026(2) 0.028(2) -0.0003(16) 0.0049(18) 0.0016(17)
C39 0.030(2) 0.020(2) 0.031(2) 0.0034(16) 0.0105(17) 0.0061(15)
C40 0.036(2) 0.026(2) 0.037(2) 0.0102(18) 0.0100(19) 0.0067(18)
C41 0.045(3) 0.034(3) 0.035(2) 0.0062(19) 0.009(2) 0.000(2)
C42 0.047(3) 0.050(3) 0.037(3) 0.012(2) 0.017(2) 0.007(2)
C43 0.044(3) 0.068(4) 0.054(3) 0.025(3) 0.021(3) 0.009(3)
C44 0.036(3) 0.055(4) 0.049(3) 0.017(3) 0.003(2) -0.004(2)
C45 0.037(3) 0.038(3) 0.036(2) 0.013(2) 0.000(2) 0.002(2)
C46 0.046(3) 0.034(3) 0.042(3) 0.010(2) -0.001(2) 0.003(2)
C47 0.052(3) 0.029(3) 0.037(2) 0.0069(19) 0.007(2) 0.008(2)
C48 0.073(4) 0.025(3) 0.039(3) -0.001(2) -0.002(3) 0.004(2)
C49 0.099(5) 0.033(3) 0.035(3) 0.006(2) 0.023(3) 0.024(3)
C50 0.082(5) 0.037(3) 0.052(3) 0.006(2) 0.031(3) 0.016(3)
C51 0.057(3) 0.031(3) 0.043(3) -0.004(2) 0.017(2) 0.004(2)
C52 0.041(3) 0.020(2) 0.036(2) 0.0007(17) 0.005(2) 0.0070(18)
C53 0.052(3) 0.039(3) 0.071(4) 0.016(3) 0.016(3) 0.013(2)
B1 0.023(2) 0.023(2) 0.028(2) 0.0014(17) 0.0004(17) 0.0061(17)
B2 0.029(3) 0.023(3) 0.036(3) 0.0003(19) 0.005(2) 0.0055(18)

loop_
_atom_type_symbol
_atom_type_description
_atom_type_scat_dispersion_real
_atom_type_scat_dispersion_imag
_atom_type_scat_source
B B 0.0090 0.0039 'International Tables Vol C Tables 4.2.6.8 and 6.1.1.4'
H H 0.0000 0.0000 'International Tables Vol C Tables 4.2.6.8 and 6.1.1.4'
C C 0.0181 0.0091 'International Tables Vol C Tables 4.2.6.8 and 6.1.1.4'
N N 0.0311 0.0180 'International Tables Vol C Tables 4.2.6.8 and 6.1.1.4'
Al Al 0.2130 0.2455 'International Tables Vol C Tables 4.2.6.8 and 6.1.1.4'
Cl Cl 0.3639 0.7018 'International Tables Vol C Tables 4.2.6.8 and 6.1.1.4'

loop_
_geom_angle_atom_site_label_1
_geom_angle_atom_site_label_2
_geom_angle_atom_site_label_3
_geom_angle
Cl8 Al1 Cl10 108.84(12)
Cl8 Al1 Cl9 108.23(13)
Cl10 Al1 Cl9 112.59(13)
Cl8 Al1 Cl7 109.22(11)
Cl10 Al1 Cl7 107.64(15)
Cl9 Al1 Cl7 110.28(12)
Cl6 Al2 Cl4 109.05(8)
Cl6 Al2 Cl3 110.75(8)
Cl4 Al2 Cl3 108.70(8)
Cl6 Al2 Cl5 109.23(8)
Cl4 Al2 Cl5 110.45(8)
Cl3 Al2 Cl5 108.66(8)
C13 N1 C1 122.1(4)
C13 N1 B1 120.3(4)
C1 N1 B1 117.5(4)
B1 N2 C26 122.6(3)
B1 N2 C14 124.3(4)
C26 N2 C14 112.8(3)
C40 N3 C52 121.4(4)
C40 N3 B2 121.0(4)
C52 N3 B2 117.5(4)
B2 N4 C39 123.6(4)
B2 N4 C27 122.5(4)
C39 N4 C27 113.6(3)
N1 C1 C2 121.5(4)
N1 C1 C6 119.1(4)
C2 C1 C6 119.4(4)
C3 C2 C1 120.4(5)
C3 C2 H2A 119.8
C1 C2 H2A 119.8
C2 C3 C4 119.9(5)
C2 C3 H3A 120.0
C4 C3 H3A 120.0
C5 C4 C3 121.5(4)
C5 C4 H4A 119.2
C3 C4 H4A 119.2
C4 C5 C6 120.3(5)
C4 C5 H5A 119.8
C6 C5 H5A 119.8
C7 C6 C5 122.6(4)
C7 C6 C1 119.0(4)
C5 C6 C1 118.3(4)
C6 C7 C8 121.4(4)
C6 C7 H7A 119.3
C8 C7 H7A 119.3
C7 C8 C9 122.3(4)
C7 C8 C13 118.6(4)
C9 C8 C13 119.1(4)
C10 C9 C8 120.7(5)
C10 C9 H9A 119.7
C8 C9 H9A 119.7
C9 C10 C11 119.5(5)
C9 C10 H10A 120.2
C11 C10 H10A 120.2
C12 C11 C10 122.4(5)
C12 C11 H11A 118.8
C10 C11 H11A 118.8
C11 C12 C13 118.6(5)
C11 C12 H12A 120.7
C13 C12 H12A 120.7
N1 C13 C12 120.5(4)
N1 C13 C8 119.7(4)
C12 C13 C8 119.8(4)
C15 C14 C19 121.0(4)
C15 C14 N2 121.8(4)
C19 C14 N2 117.2(4)
C14 C15 C16 119.3(4)
C14 C15 H15A 120.4
C16 C15 H15A 120.4
C17 C16 C15 120.2(4)
C17 C16 H16A 119.9
C15 C16 H16A 119.9
C18 C17 C16 119.6(4)
C18 C17 H17A 120.2
C16 C17 H17A 120.2
C19 C18 C17 121.4(4)
C19 C18 H18A 119.3
C17 C18 H18A 119.3
C18 C19 C14 118.6(4)
C18 C19 C20 122.7(4)
C14 C19 C20 118.7(4)
C21 C20 C19 107.6(3)
C21 C20 C33 111.6(3)
C19 C20 C33 112.1(3)
C21 C20 H20A 108.5
C19 C20 H20A 108.5
C33 C20 H20A 108.5
C26 C21 C22 117.9(4)
C26 C21 C20 119.6(4)
C22 C21 C20 122.5(4)
C23 C22 C21 121.0(4)
C23 C22 H22A 119.5
C21 C22 H22A 119.5
C22 C23 C24 120.2(4)
C22 C23 H23A 119.9
C24 C23 H23A 119.9
C23 C24 C25 119.9(4)
C23 C24 H24A 120.1
C25 C24 H24A 120.1
C24 C25 C26 119.2(4)
C24 C25 H25A 120.4
C26 C25 H25A 120.4
C21 C26 C25 121.8(4)
C21 C26 N2 117.8(4)
C25 C26 N2 120.3(4)
C28 C27 C32 121.0(4)
C28 C27 N4 120.7(4)
C32 C27 N4 118.2(4)
C29 C28 C27 120.5(5)
C29 C28 H28A 119.7
C27 C28 H28A 119.7
C28 C29 C30 119.7(5)
C28 C29 H29A 120.1
C30 C29 H29A 120.1
C31 C30 C29 119.4(4)
C31 C30 H30A 120.3
C29 C30 H30A 120.3
C30 C31 C32 121.2(4)
C30 C31 H31A 119.4
C32 C31 H31A 119.4
C31 C32 C27 118.1(4)
C31 C32 C33 122.9(4)
C27 C32 C33 119.0(4)
C34 C33 C32 109.4(3)
C34 C33 C20 112.1(3)
C32 C33 C20 110.7(3)
C34 C33 H33A 108.2
C32 C33 H33A 108.2
C20 C33 H33A 108.2
C35 C34 C39 117.4(4)
C35 C34 C33 122.4(4)
C39 C34 C33 120.1(4)
C34 C35 C36 121.6(4)
C34 C35 H35A 119.2
C36 C35 H35A 119.2
C37 C36 C35 119.5(5)
C37 C36 H36A 120.2
C35 C36 H36A 120.2
C38 C37 C36 119.6(4)
C38 C37 H37A 120.2
C36 C37 H37A 120.2
C39 C38 C37 120.6(4)
C39 C38 H38A 119.7
C37 C38 H38A 119.7
C38 C39 C34 121.2(4)
C38 C39 N4 122.5(4)
C34 C39 N4 116.3(4)
N3 C40 C41 120.5(5)
N3 C40 C45 119.7(4)
C41 C40 C45 119.8(5)
C42 C41 C40 118.7(5)
C42 C41 H41A 120.6
C40 C41 H41A 120.6
C41 C42 C43 122.6(5)
C41 C42 H42A 118.7
C43 C42 H42A 118.7
C44 C43 C42 119.5(6)
C44 C43 H43A 120.2
C42 C43 H43A 120.2
C43 C44 C45 120.6(5)
C43 C44 H44A 119.7
C45 C44 H44A 119.7
C46 C45 C44 122.7(5)
C46 C45 C40 118.5(5)
C44 C45 C40 118.8(5)
C47 C46 C45 121.4(5)
C47 C46 H46A 119.3
C45 C46 H46A 119.3
C46 C47 C52 119.1(5)
C46 C47 C48 123.2(5)
C52 C47 C48 117.7(5)
C49 C48 C47 122.8(6)
C49 C48 H48A 118.6
C47 C48 H48A 118.6
C48 C49 C50 119.5(5)
C48 C49 H49A 120.2
C50 C49 H49A 120.2
C51 C50 C49 120.4(6)
C51 C50 H50A 119.8
C49 C50 H50A 119.8
C50 C51 C52 119.1(6)
C50 C51 H51A 120.4
C52 C51 H51A 120.4
N3 C52 C51 119.7(5)
N3 C52 C47 119.8(5)
C51 C52 C47 120.5(5)
Cl12 C53 Cl11 111.3(4)
Cl12 C53 H53A 109.4
Cl11 C53 H53A 109.4
Cl12 C53 H53B 109.4
Cl11 C53 H53B 109.4
H53A C53 H53B 108.0
N2 B1 N1 122.3(4)
N2 B1 Cl1 122.9(3)
N1 B1 Cl1 114.7(3)
N4 B2 N3 123.7(4)
N4 B2 Cl2 122.8(4)
N3 B2 Cl2 113.4(3)

loop_
_geom_bond_atom_site_label_1
_geom_bond_atom_site_label_2
_geom_bond_distance
Cl1 B1 1.757(5)
Cl2 B2 1.780(6)
Cl3 Al2 2.1362(18)
Cl4 Al2 2.1305(19)
Cl5 Al2 2.1441(19)
Cl6 Al2 2.1193(18)
Cl7 Al1 2.166(3)
Cl8 Al1 2.118(3)
Cl9 Al1 2.134(3)
Cl10 Al1 2.122(3)
Cl11 C53 1.771(7)
Cl12 C53 1.752(7)
N1 C13 1.359(6)
N1 C1 1.377(5)
N1 B1 1.522(6)
N2 B1 1.391(6)
N2 C26 1.449(5)
N2 C14 1.456(5)
N3 C40 1.370(7)
N3 C52 1.382(6)
N3 B2 1.524(6)
N4 B2 1.370(7)
N4 C39 1.450(6)
N4 C27 1.452(6)
C1 C2 1.390(7)
C1 C6 1.433(6)
C2 C3 1.387(7)
C2 H2A 0.9300
C3 C4 1.402(8)
C3 H3A 0.9300
C4 C5 1.341(8)
C4 H4A 0.9300
C5 C6 1.431(6)
C5 H5A 0.9300
C6 C7 1.376(7)
C7 C8 1.397(7)
C7 H7A 0.9300
C8 C9 1.416(7)
C8 C13 1.427(6)
C9 C10 1.366(8)
C9 H9A 0.9300
C10 C11 1.402(8)
C10 H10A 0.9300
C11 C12 1.382(7)
C11 H11A 0.9300
C12 C13 1.408(6)
C12 H12A 0.9300
C14 C15 1.386(6)
C14 C19 1.407(6)
C15 C16 1.397(6)
C15 H15A 0.9300
C16 C17 1.390(7)
C16 H16A 0.9300
C17 C18 1.389(7)
C17 H17A 0.9300
C18 C19 1.378(6)
C18 H18A 0.9300
C19 C20 1.523(6)
C20 C21 1.508(6)
C20 C33 1.578(6)
C20 H20A 0.9800
C21 C26 1.382(6)
C21 C22 1.401(6)
C22 C23 1.382(7)
C22 H22A 0.9300
C23 C24 1.386(8)
C23 H23A 0.9300
C24 C25 1.390(6)
C24 H24A 0.9300
C25 C26 1.392(6)
C25 H25A 0.9300
C27 C28 1.383(6)
C27 C32 1.391(6)
C28 C29 1.358(8)
C28 H28A 0.9300
C29 C30 1.402(8)
C29 H29A 0.9300
C30 C31 1.383(7)
C30 H30A 0.9300
C31 C32 1.384(6)
C31 H31A 0.9300
C32 C33 1.510(6)
C33 C34 1.508(6)
C33 H33A 0.9800
C34 C35 1.393(6)
C34 C39 1.408(6)
C35 C36 1.396(7)
C35 H35A 0.9300
C36 C37 1.394(7)
C36 H36A 0.9300
C37 C38 1.383(7)
C37 H37A 0.9300
C38 C39 1.379(7)
C38 H38A 0.9300
C40 C41 1.403(7)
C40 C45 1.430(7)
C41 C42 1.370(8)
C41 H41A 0.9300
C42 C43 1.409(9)
C42 H42A 0.9300
C43 C44 1.352(9)
C43 H43A 0.9300
C44 C45 1.426(8)
C44 H44A 0.9300
C45 C46 1.402(8)
C46 C47 1.376(9)
C46 H46A 0.9300
C47 C52 1.422(7)
C47 C48 1.425(8)
C48 C49 1.310(10)
C48 H48A 0.9300
C49 C50 1.445(10)
C49 H49A 0.9300
C50 C51 1.386(8)
C50 H50A 0.9300
C51 C52 1.398(8)
C51 H51A 0.9300
C53 H53A 0.9700
C53 H53B 0.9700

loop_
_geom_torsion_atom_site_label_1
_geom_torsion_atom_site_label_2
_geom_torsion_atom_site_label_3
_geom_torsion_atom_site_label_4
_geom_torsion
C13 N1 C1 C2 -177.9(4)
B1 N1 C1 C2 -1.8(6)
C13 N1 C1 C6 2.6(6)
B1 N1 C1 C6 178.6(4)
N1 C1 C2 C3 -179.4(4)
C6 C1 C2 C3 0.2(7)
C1 C2 C3 C4 0.0(7)
C2 C3 C4 C5 0.2(8)
C3 C4 C5 C6 -0.7(8)
C4 C5 C6 C7 -179.0(5)
C4 C5 C6 C1 0.9(7)
N1 C1 C6 C7 -1.2(6)
C2 C1 C6 C7 179.3(4)
N1 C1 C6 C5 178.9(4)
C2 C1 C6 C5 -0.7(6)
C5 C6 C7 C8 178.9(4)
C1 C6 C7 C8 -1.0(6)
C6 C7 C8 C9 -177.2(4)
C6 C7 C8 C13 1.7(7)
C7 C8 C9 C10 179.4(5)
C13 C8 C9 C10 0.5(7)
C8 C9 C10 C11 0.2(8)
C9 C10 C11 C12 -1.0(8)
C10 C11 C12 C13 0.9(8)
C1 N1 C13 C12 177.3(4)
B1 N1 C13 C12 1.4(6)
C1 N1 C13 C8 -1.8(6)
B1 N1 C13 C8 -177.7(4)
C11 C12 C13 N1 -179.3(4)
C11 C12 C13 C8 -0.2(7)
C7 C8 C13 N1 -0.4(6)
C9 C8 C13 N1 178.6(4)
C7 C8 C13 C12 -179.5(4)
C9 C8 C13 C12 -0.5(6)
B1 N2 C14 C15 -50.3(6)
C26 N2 C14 C15 136.1(4)
B1 N2 C14 C19 132.1(4)
C26 N2 C14 C19 -41.5(5)
C19 C14 C15 C16 -1.0(6)
N2 C14 C15 C16 -178.5(4)
C14 C15 C16 C17 0.0(7)
C15 C16 C17 C18 0.6(7)
C16 C17 C18 C19 -0.2(8)
C17 C18 C19 C14 -0.7(7)
C17 C18 C19 C20 175.9(4)
C15 C14 C19 C18 1.3(6)
N2 C14 C19 C18 179.0(4)
C15 C14 C19 C20 -175.5(4)
N2 C14 C19 C20 2.2(5)
C18 C19 C20 C21 -139.7(4)
C14 C19 C20 C21 37.0(5)
C18 C19 C20 C33 97.3(5)
C14 C19 C20 C33 -86.1(4)
C19 C20 C21 C26 -40.4(5)
C33 C20 C21 C26 83.0(5)
C19 C20 C21 C22 140.3(4)
C33 C20 C21 C22 -96.3(5)
C26 C21 C22 C23 0.7(6)
C20 C21 C22 C23 179.9(4)
C21 C22 C23 C24 -0.4(7)
C22 C23 C24 C25 0.7(7)
C23 C24 C25 C26 -1.3(6)
C22 C21 C26 C25 -1.3(6)
C20 C21 C26 C25 179.5(4)
C22 C21 C26 N2 -177.0(4)
C20 C21 C26 N2 3.8(6)
C24 C25 C26 C21 1.6(6)
C24 C25 C26 N2 177.2(4)
B1 N2 C26 C21 -135.0(4)
C14 N2 C26 C21 38.7(5)
B1 N2 C26 C25 49.3(6)
C14 N2 C26 C25 -137.0(4)
B2 N4 C27 C28 48.4(7)
C39 N4 C27 C28 -137.8(4)
B2 N4 C27 C32 -136.1(5)
C39 N4 C27 C32 37.8(5)
C32 C27 C28 C29 1.9(8)
N4 C27 C28 C29 177.3(5)
C27 C28 C29 C30 -0.7(8)
C28 C29 C30 C31 -0.7(8)
C29 C30 C31 C32 0.9(8)
C30 C31 C32 C27 0.3(7)
C30 C31 C32 C33 179.6(4)
C28 C27 C32 C31 -1.7(7)
N4 C27 C32 C31 -177.2(4)
C28 C27 C32 C33 179.0(4)
N4 C27 C32 C33 3.4(6)
C31 C32 C33 C34 143.8(4)
C27 C32 C33 C34 -36.9(5)
C31 C32 C33 C20 -92.1(5)
C27 C32 C33 C20 87.2(5)
C21 C20 C33 C34 170.0(3)
C19 C20 C33 C34 -69.2(4)
C21 C20 C33 C32 47.6(4)
C19 C20 C33 C32 168.4(3)
C32 C33 C34 C35 -144.5(4)
C20 C33 C34 C35 92.3(5)
C32 C33 C34 C39 31.5(5)
C20 C33 C34 C39 -91.7(4)
C39 C34 C35 C36 0.6(6)
C33 C34 C35 C36 176.7(4)
C34 C35 C36 C37 -1.9(7)
C35 C36 C37 C38 0.8(7)
C36 C37 C38 C39 1.6(7)
C37 C38 C39 C34 -2.9(7)
C37 C38 C39 N4 175.6(4)
C35 C34 C39 C38 1.8(6)
C33 C34 C39 C38 -174.4(4)
C35 C34 C39 N4 -176.9(4)
C33 C34 C39 N4 7.0(6)
B2 N4 C39 C38 -47.6(6)
C27 N4 C39 C38 138.6(4)
B2 N4 C39 C34 131.0(5)
C27 N4 C39 C34 -42.7(5)
C52 N3 C40 C41 -179.1(5)
B2 N3 C40 C41 4.0(7)
C52 N3 C40 C45 0.8(7)
B2 N3 C40 C45 -176.1(4)
N3 C40 C41 C42 178.8(5)
C45 C40 C41 C42 -1.0(8)
C40 C41 C42 C43 1.6(9)
C41 C42 C43 C44 -0.7(10)
C42 C43 C44 C45 -0.8(10)
C43 C44 C45 C46 -179.3(6)
C43 C44 C45 C40 1.4(9)
N3 C40 C45 C46 0.3(7)
C41 C40 C45 C46 -179.8(5)
N3 C40 C45 C44 179.7(5)
C41 C40 C45 C44 -0.4(8)
C44 C45 C46 C47 179.6(5)
C40 C45 C46 C47 -1.1(8)
C45 C46 C47 C52 0.7(8)
C45 C46 C47 C48 -179.5(5)
C46 C47 C48 C49 179.7(6)
C52 C47 C48 C49 -0.5(9)
C47 C48 C49 C50 -0.8(9)
C48 C49 C50 C51 0.9(10)
C49 C50 C51 C52 0.2(9)
C40 N3 C52 C51 177.8(5)
B2 N3 C52 C51 -5.2(7)
C40 N3 C52 C47 -1.2(7)
B2 N3 C52 C47 175.8(4)
C50 C51 C52 N3 179.5(5)
C50 C51 C52 C47 -1.5(8)
C46 C47 C52 N3 0.5(7)
C48 C47 C52 N3 -179.4(5)
C46 C47 C52 C51 -178.5(5)
C48 C47 C52 C51 1.7(8)
C26 N2 B1 N1 -167.8(4)
C14 N2 B1 N1 19.2(6)
C26 N2 B1 Cl1 11.7(6)
C14 N2 B1 Cl1 -161.2(3)
C13 N1 B1 N2 -91.1(5)
C1 N1 B1 N2 92.7(5)
C13 N1 B1 Cl1 89.3(4)
C1 N1 B1 Cl1 -86.8(4)
C39 N4 B2 N3 19.7(7)
C27 N4 B2 N3 -167.0(4)
C39 N4 B2 Cl2 -158.8(4)
C27 N4 B2 Cl2 14.5(7)
C40 N3 B2 N4 -83.0(6)
C52 N3 B2 N4 100.0(6)
C40 N3 B2 Cl2 95.7(5)
C52 N3 B2 Cl2 -81.3(5)

loop_
_platon_squeeze_void_nr
_platon_squeeze_void_average_x
_platon_squeeze_void_average_y
_platon_squeeze_void_average_z
_platon_squeeze_void_volume
_platon_squeeze_void_count_electrons
_platon_squeeze_void_content
1 0.500 0.500 1.000 147 45 ' '
2 0.333 0.681 0.722 7 0 ' '
3 0.667 0.319 0.278 7 0 ' '
